data_7711194
loop_
_publ_author_name
'Shekhovtsov, Nikita'
'Nikolaenkova, Elena B.'
'Berezin, Alexey Sergeevich'
'Plyusnin, Victor F.'
'Vinogradova, Katerina A.'
'Naumov, Dmitry Y.'
'Pervukhina, Natalie V.'
'Tikhonov, Alexsei Ya.'
'Bushuev, Mark B.'

_publ_section_title
;
 Tuning ESIPT-coupled luminescence by expanding \p-conjugation of a proton
 acceptor moiety in ESIPT-capable zinc(II) complexes with
 1-hydroxy-1H-imidazole-based ligands
;
_journal_name_full 'Dalton Transactions'
_journal_paper_doi 10.1039/D2DT02460H
_journal_year 2022
_chemical_formula_sum 'C18 H14 I2 N4 O Zn'
_chemical_formula_weight 621.50
_space_group_crystal_system triclinic
_space_group_IT_number 2
_space_group_name_Hall '-P 1'
_space_group_name_H-M_alt 'P -1'
_atom_sites_solution_hydrogens mixed
_audit_creation_method SHELXL-2017/1
_audit_update_record
;
2022-06-21 deposited with the CCDC.	2022-09-05 downloaded from the CCDC.
;
_cell_angle_alpha 93.867(2)
_cell_angle_beta 99.890(2)
_cell_angle_gamma 111.278(2)
_cell_formula_units_Z 2
_cell_length_a 7.8596(3)
_cell_length_b 8.1625(3)
_cell_length_c 16.6942(7)
_cell_measurement_reflns_used 6141
_cell_measurement_temperature 150(2)
_cell_measurement_theta_max 28.87
_cell_measurement_theta_min 2.50
_cell_volume 973.29(7)
_computing_cell_refinement 'SAINT (Bruker, 2004)'
_computing_data_collection 'APEX2 (Bruker, 2004)'
_computing_data_reduction 'SAINT (Bruker, 2004)'
_computing_molecular_graphics 'SHELXTL (Bruker, 2004)'
_computing_publication_material 'SHELXTL (Bruker, 2004)'
_computing_structure_refinement 'SHELXL-2017/1 (Sheldrick, 2017)'
_computing_structure_solution 'SHELXTL (Bruker, 2004)'
_diffrn_ambient_temperature 150(2)
_diffrn_measured_fraction_theta_full 1.000
_diffrn_measured_fraction_theta_max 1.000
_diffrn_measurement_device_type 'Bruker Nonius X8Apex CCD area-detector'
_diffrn_measurement_method '\f scans'
_diffrn_radiation_type MoK\a
_diffrn_radiation_wavelength 0.71073
_diffrn_reflns_av_R_equivalents 0.0465
_diffrn_reflns_av_unetI/netI 0.0346
_diffrn_reflns_Laue_measured_fraction_full 1.000
_diffrn_reflns_Laue_measured_fraction_max 1.000
_diffrn_reflns_limit_h_max 9
_diffrn_reflns_limit_h_min -9
_diffrn_reflns_limit_k_max 10
_diffrn_reflns_limit_k_min -9
_diffrn_reflns_limit_l_max 20
_diffrn_reflns_limit_l_min -20
_diffrn_reflns_number 17112
_diffrn_reflns_point_group_measured_fraction_full 1.000
_diffrn_reflns_point_group_measured_fraction_max 1.000
_diffrn_reflns_theta_full 25.250
_diffrn_reflns_theta_max 26.372
_diffrn_reflns_theta_min 2.502
_exptl_absorpt_coefficient_mu 4.448
_exptl_absorpt_correction_type multi-scan
_exptl_absorpt_process_details 'Bruker SADABS'
_exptl_crystal_density_diffrn 2.121
_exptl_crystal_description prism
_exptl_crystal_F_000 588
_exptl_crystal_size_max 0.250
_exptl_crystal_size_mid 0.080
_exptl_crystal_size_min 0.080
_exptl_transmission_factor_max 0.7459
_exptl_transmission_factor_min 0.6590
_refine_diff_density_max 1.265
_refine_diff_density_min -0.724
_refine_diff_density_rms 0.125
_refine_ls_extinction_method none
_refine_ls_goodness_of_fit_ref 1.095
_refine_ls_hydrogen_treatment mixed
_refine_ls_matrix_type full
_refine_ls_number_parameters 239
_refine_ls_number_reflns 3984
_refine_ls_number_restraints 0
_refine_ls_restrained_S_all 1.095
_refine_ls_R_factor_all 0.0387
_refine_ls_R_factor_gt 0.0309
_refine_ls_shift/su_max 0.001
_refine_ls_shift/su_mean 0.000
_refine_ls_structure_factor_coef Fsqd
_refine_ls_weighting_details 'w=1/[\s^2^(Fo^2^)+(0.0384P)^2^+0.0687P] where P=(Fo^2^+2Fc^2^)/3'
_refine_ls_weighting_scheme calc
_refine_ls_wR_factor_gt 0.0734
_refine_ls_wR_factor_ref 0.0766
_reflns_Friedel_coverage 0.000
_reflns_number_gt 3384
_reflns_number_total 3984
_reflns_threshold_expression 'I > 2\s(I)'
_cod_data_source_file d2dt02460h2.cif
_cod_data_source_block 345
_cod_database_code 7711194
_shelx_shelxl_version_number 2017/1
_shelx_space_group_comment
;
The symmetry employed for this shelxl refinement is uniquely defined
by the following loop, which should always be used as a source of
symmetry information in preference to the above space-group names.
They are only intended as comments.
;
_shelx_estimated_absorpt_t_min 0.403
_shelx_estimated_absorpt_t_max 0.717

loop_
_space_group_symop_operation_xyz
'x, y, z'
'-x, -y, -z'

loop_
_atom_site_label
_atom_site_type_symbol
_atom_site_fract_x
_atom_site_fract_y
_atom_site_fract_z
_atom_site_U_iso_or_equiv
_atom_site_adp_type
_atom_site_occupancy
_atom_site_site_symmetry_order
_atom_site_calc_flag
_atom_site_refinement_flags_posn
_atom_site_refinement_flags_adp
_atom_site_refinement_flags_occupancy
_atom_site_disorder_assembly
_atom_site_disorder_group
Zn1 Zn 0.31052(6) 0.24782(6) 0.32124(3) 0.02462(13) Uani 1 1 d . . . . .
I1 I 0.30567(4) 0.53909(4) 0.38186(2) 0.03158(10) Uani 1 1 d . . . . .
I2 I 0.59840(4) 0.23071(4) 0.27597(2) 0.03151(10) Uani 1 1 d . . . . .
N1 N -0.1981(5) -0.0400(5) 0.1510(2) 0.0246(7) Uani 1 1 d . . . . .
N2 N 0.0670(5) 0.1008(4) 0.2378(2) 0.0236(7) Uani 1 1 d . . . . .
N3 N -0.0901(5) 0.1470(4) 0.0265(2) 0.0246(7) Uani 1 1 d . . . . .
N4 N 0.1990(5) 0.0537(5) 0.3906(2) 0.0268(8) Uani 1 1 d . . . . .
O1 O -0.3366(4) -0.0921(4) 0.08104(19) 0.0315(7) Uani 1 1 d . . . . .
H1 H -0.293(8) -0.032(7) 0.045(3) 0.047 Uiso 1 1 d . U . . .
C1 C -0.2169(6) -0.1221(5) 0.2188(3) 0.0258(9) Uani 1 1 d . . . . .
C2 C -0.0469(5) -0.0326(5) 0.2734(2) 0.0217(8) Uani 1 1 d . . . . .
C3 C -0.0268(6) 0.0917(5) 0.1626(2) 0.0235(9) Uani 1 1 d . . . . .
C4 C 0.0331(6) 0.1956(5) 0.0975(3) 0.0241(9) Uani 1 1 d . . . . .
C5 C 0.2097(6) 0.3365(6) 0.1093(3) 0.0272(9) Uani 1 1 d . . . . .
H5 H 0.295797 0.366631 0.160582 0.033 Uiso 1 1 calc R U . . .
C6 C 0.2536(6) 0.4286(6) 0.0450(3) 0.0286(9) Uani 1 1 d . . . . .
H6 H 0.370766 0.524493 0.051765 0.034 Uiso 1 1 calc R U . . .
C7 C 0.1252(6) 0.3812(6) -0.0310(3) 0.0253(9) Uani 1 1 d . . . . .
C8 C -0.0474(6) 0.2360(5) -0.0387(3) 0.0243(9) Uani 1 1 d . . . . .
C9 C 0.1596(6) 0.4695(6) -0.0997(3) 0.0286(9) Uani 1 1 d . . . . .
H9 H 0.274060 0.567414 -0.095508 0.034 Uiso 1 1 calc R U . . .
C10 C 0.0300(7) 0.4162(6) -0.1727(3) 0.0336(10) Uani 1 1 d . . . . .
H10 H 0.053828 0.478606 -0.218178 0.040 Uiso 1 1 calc R U . . .
C11 C -0.1377(6) 0.2689(6) -0.1797(3) 0.0303(10) Uani 1 1 d . . . . .
H11 H -0.224916 0.230074 -0.230776 0.036 Uiso 1 1 calc R U . . .
C12 C -0.1780(6) 0.1801(6) -0.1140(3) 0.0283(9) Uani 1 1 d . . . . .
H12 H -0.292892 0.081954 -0.119342 0.034 Uiso 1 1 calc R U . . .
C13 C 0.0257(6) -0.0653(5) 0.3547(3) 0.0250(9) Uani 1 1 d . . . . .
C14 C -0.0668(7) -0.2062(6) 0.3929(3) 0.0352(11) Uani 1 1 d . . . . .
H14 H -0.187413 -0.289357 0.366591 0.042 Uiso 1 1 calc R U . . .
C15 C 0.0175(7) -0.2256(7) 0.4699(3) 0.0372(11) Uani 1 1 d . . . . .
H15 H -0.044113 -0.322129 0.496761 0.045 Uiso 1 1 calc R U . . .
C16 C 0.1926(7) -0.1018(7) 0.5066(3) 0.0375(11) Uani 1 1 d . . . . .
H16 H 0.252787 -0.111090 0.559580 0.045 Uiso 1 1 calc R U . . .
C17 C 0.2795(6) 0.0364(6) 0.4650(3) 0.0310(10) Uani 1 1 d . . . . .
H17 H 0.400085 0.121226 0.490319 0.037 Uiso 1 1 calc R U . . .
C18 C -0.3907(6) -0.2708(6) 0.2240(3) 0.0326(10) Uani 1 1 d . . . . .
H18A H -0.373416 -0.383366 0.216075 0.049 Uiso 1 1 calc R U . . .
H18B H -0.493975 -0.272352 0.181306 0.049 Uiso 1 1 calc R U . . .
H18C H -0.419463 -0.254983 0.278162 0.049 Uiso 1 1 calc R U . . .

loop_
_atom_site_aniso_label
_atom_site_aniso_U_11
_atom_site_aniso_U_22
_atom_site_aniso_U_33
_atom_site_aniso_U_23
_atom_site_aniso_U_13
_atom_site_aniso_U_12
Zn1 0.0224(2) 0.0244(3) 0.0236(3) 0.0039(2) 0.00304(19) 0.0057(2)
I1 0.03948(18) 0.02654(17) 0.02875(17) 0.00429(12) 0.00978(13) 0.01139(13)
I2 0.02626(16) 0.03493(18) 0.03656(18) 0.01080(13) 0.00933(12) 0.01317(13)
N1 0.0205(17) 0.0285(19) 0.0227(17) 0.0045(15) 0.0003(14) 0.0086(15)
N2 0.0226(17) 0.0205(18) 0.0243(18) 0.0012(14) 0.0036(14) 0.0051(14)
N3 0.0246(18) 0.0211(18) 0.0260(19) 0.0023(15) 0.0014(15) 0.0083(15)
N4 0.0292(18) 0.029(2) 0.0251(18) 0.0062(15) 0.0076(15) 0.0131(16)
O1 0.0227(15) 0.0342(18) 0.0263(16) 0.0028(14) -0.0038(13) 0.0021(14)
C1 0.023(2) 0.024(2) 0.029(2) 0.0009(18) 0.0054(18) 0.0076(18)
C2 0.0212(19) 0.019(2) 0.024(2) 0.0018(17) 0.0060(16) 0.0061(17)
C3 0.023(2) 0.023(2) 0.023(2) 0.0010(17) 0.0043(16) 0.0079(17)
C4 0.021(2) 0.026(2) 0.025(2) 0.0018(18) 0.0034(17) 0.0095(18)
C5 0.025(2) 0.025(2) 0.026(2) 0.0004(18) 0.0010(18) 0.0055(18)
C6 0.025(2) 0.020(2) 0.035(2) 0.0018(18) 0.0055(18) 0.0028(18)
C7 0.027(2) 0.027(2) 0.024(2) 0.0050(18) 0.0079(18) 0.0114(19)
C8 0.026(2) 0.026(2) 0.025(2) 0.0031(17) 0.0042(17) 0.0141(18)
C9 0.027(2) 0.028(2) 0.030(2) 0.0057(19) 0.0077(18) 0.0097(19)
C10 0.035(2) 0.042(3) 0.031(2) 0.013(2) 0.012(2) 0.019(2)
C11 0.034(2) 0.041(3) 0.022(2) 0.004(2) 0.0030(18) 0.023(2)
C12 0.027(2) 0.026(2) 0.030(2) 0.0030(19) 0.0024(18) 0.0106(19)
C13 0.026(2) 0.023(2) 0.028(2) 0.0047(18) 0.0071(18) 0.0107(18)
C14 0.031(2) 0.031(3) 0.048(3) 0.011(2) 0.014(2) 0.013(2)
C15 0.049(3) 0.040(3) 0.035(3) 0.018(2) 0.021(2) 0.024(2)
C16 0.046(3) 0.044(3) 0.030(3) 0.010(2) 0.011(2) 0.023(2)
C17 0.031(2) 0.039(3) 0.023(2) 0.003(2) 0.0059(18) 0.014(2)
C18 0.022(2) 0.031(3) 0.039(3) 0.007(2) 0.0033(19) 0.0043(19)

loop_
_atom_type_symbol
_atom_type_description
_atom_type_scat_dispersion_real
_atom_type_scat_dispersion_imag
_atom_type_scat_source
C C 0.0033 0.0016 'International Tables Vol C Tables 4.2.6.8 and 6.1.1.4'
H H 0.0000 0.0000 'International Tables Vol C Tables 4.2.6.8 and 6.1.1.4'
I I -0.4742 1.8119 'International Tables Vol C Tables 4.2.6.8 and 6.1.1.4'
N N 0.0061 0.0033 'International Tables Vol C Tables 4.2.6.8 and 6.1.1.4'
O O 0.0106 0.0060 'International Tables Vol C Tables 4.2.6.8 and 6.1.1.4'
Zn Zn 0.2839 1.4301 'International Tables Vol C Tables 4.2.6.8 and 6.1.1.4'

loop_
_geom_angle_atom_site_label_1
_geom_angle_atom_site_label_2
_geom_angle_atom_site_label_3
_geom_angle
_geom_angle_site_symmetry_1
_geom_angle_site_symmetry_3
_geom_angle_publ_flag
N4 Zn1 N2 81.83(14) . . ?
N4 Zn1 I1 109.60(10) . . ?
N2 Zn1 I1 111.64(9) . . ?
N4 Zn1 I2 112.64(10) . . ?
N2 Zn1 I2 112.43(10) . . ?
I1 Zn1 I2 121.74(2) . . ?
C3 N1 C1 110.5(3) . . ?
C3 N1 O1 127.0(3) . . ?
C1 N1 O1 122.5(3) . . ?
C3 N2 C2 106.8(3) . . ?
C3 N2 Zn1 143.1(3) . . ?
C2 N2 Zn1 110.0(3) . . ?
C4 N3 C8 119.5(4) . . ?
C17 N4 C13 119.2(4) . . ?
C17 N4 Zn1 126.6(3) . . ?
C13 N4 Zn1 114.2(3) . . ?
N1 O1 H1 108(4) . . ?
N1 C1 C2 104.1(4) . . ?
N1 C1 C18 122.5(4) . . ?
C2 C1 C18 133.4(4) . . ?
N2 C2 C1 109.5(4) . . ?
N2 C2 C13 119.3(4) . . ?
C1 C2 C13 131.0(4) . . ?
N2 C3 N1 109.0(4) . . ?
N2 C3 C4 129.2(4) . . ?
N1 C3 C4 121.7(4) . . ?
N3 C4 C5 122.7(4) . . ?
N3 C4 C3 114.9(4) . . ?
C5 C4 C3 122.4(4) . . ?
C6 C5 C4 118.5(4) . . ?
C6 C5 H5 120.8 . . ?
C4 C5 H5 120.8 . . ?
C5 C6 C7 120.2(4) . . ?
C5 C6 H6 119.9 . . ?
C7 C6 H6 119.9 . . ?
C6 C7 C9 123.6(4) . . ?
C6 C7 C8 118.1(4) . . ?
C9 C7 C8 118.4(4) . . ?
N3 C8 C12 118.7(4) . . ?
N3 C8 C7 121.0(4) . . ?
C12 C8 C7 120.3(4) . . ?
C10 C9 C7 121.1(4) . . ?
C10 C9 H9 119.5 . . ?
C7 C9 H9 119.5 . . ?
C9 C10 C11 119.6(4) . . ?
C9 C10 H10 120.2 . . ?
C11 C10 H10 120.2 . . ?
C12 C11 C10 121.2(4) . . ?
C12 C11 H11 119.4 . . ?
C10 C11 H11 119.4 . . ?
C11 C12 C8 119.3(4) . . ?
C11 C12 H12 120.3 . . ?
C8 C12 H12 120.3 . . ?
N4 C13 C14 121.2(4) . . ?
N4 C13 C2 114.0(4) . . ?
C14 C13 C2 124.7(4) . . ?
C13 C14 C15 119.7(5) . . ?
C13 C14 H14 120.2 . . ?
C15 C14 H14 120.2 . . ?
C16 C15 C14 118.7(5) . . ?
C16 C15 H15 120.6 . . ?
C14 C15 H15 120.6 . . ?
C15 C16 C17 119.1(4) . . ?
C15 C16 H16 120.5 . . ?
C17 C16 H16 120.5 . . ?
N4 C17 C16 122.1(4) . . ?
N4 C17 H17 119.0 . . ?
C16 C17 H17 119.0 . . ?
C1 C18 H18A 109.5 . . ?
C1 C18 H18B 109.5 . . ?
H18A C18 H18B 109.5 . . ?
C1 C18 H18C 109.5 . . ?
H18A C18 H18C 109.5 . . ?
H18B C18 H18C 109.5 . . ?

loop_
_geom_bond_atom_site_label_1
_geom_bond_atom_site_label_2
_geom_bond_distance
_geom_bond_site_symmetry_2
_geom_bond_publ_flag
Zn1 N4 2.051(4) . ?
Zn1 N2 2.058(3) . ?
Zn1 I1 2.5362(6) . ?
Zn1 I2 2.5520(5) . ?
N1 C3 1.355(5) . ?
N1 C1 1.356(5) . ?
N1 O1 1.375(4) . ?
N2 C3 1.325(5) . ?
N2 C2 1.380(5) . ?
N3 C4 1.328(5) . ?
N3 C8 1.371(5) . ?
N4 C17 1.335(5) . ?
N4 C13 1.356(5) . ?
O1 H1 0.84(6) . ?
C1 C2 1.391(6) . ?
C1 C18 1.483(6) . ?
C2 C13 1.460(6) . ?
C3 C4 1.460(6) . ?
C4 C5 1.416(6) . ?
C5 C6 1.373(6) . ?
C5 H5 0.9500 . ?
C6 C7 1.411(6) . ?
C6 H6 0.9500 . ?
C7 C9 1.407(6) . ?
C7 C8 1.419(6) . ?
C8 C12 1.408(6) . ?
C9 C10 1.376(6) . ?
C9 H9 0.9500 . ?
C10 C11 1.405(7) . ?
C10 H10 0.9500 . ?
C11 C12 1.374(6) . ?
C11 H11 0.9500 . ?
C12 H12 0.9500 . ?
C13 C14 1.381(6) . ?
C14 C15 1.388(7) . ?
C14 H14 0.9500 . ?
C15 C16 1.382(7) . ?
C15 H15 0.9500 . ?
C16 C17 1.390(7) . ?
C16 H16 0.9500 . ?
C17 H17 0.9500 . ?
C18 H18A 0.9800 . ?
C18 H18B 0.9800 . ?
C18 H18C 0.9800 . ?

loop_
_geom_torsion_atom_site_label_1
_geom_torsion_atom_site_label_2
_geom_torsion_atom_site_label_3
_geom_torsion_atom_site_label_4
_geom_torsion
_geom_torsion_site_symmetry_1
_geom_torsion_site_symmetry_2
_geom_torsion_site_symmetry_3
_geom_torsion_site_symmetry_4
_geom_torsion_publ_flag
C3 N1 C1 C2 0.2(4) . . . . ?
O1 N1 C1 C2 178.7(3) . . . . ?
C3 N1 C1 C18 179.5(4) . . . . ?
O1 N1 C1 C18 -2.0(6) . . . . ?
C3 N2 C2 C1 -1.7(4) . . . . ?
Zn1 N2 C2 C1 175.3(3) . . . . ?
C3 N2 C2 C13 174.8(3) . . . . ?
Zn1 N2 C2 C13 -8.3(4) . . . . ?
N1 C1 C2 N2 0.9(4) . . . . ?
C18 C1 C2 N2 -178.3(4) . . . . ?
N1 C1 C2 C13 -175.0(4) . . . . ?
C18 C1 C2 C13 5.8(8) . . . . ?
C2 N2 C3 N1 1.8(4) . . . . ?
Zn1 N2 C3 N1 -173.5(3) . . . . ?
C2 N2 C3 C4 -176.3(4) . . . . ?
Zn1 N2 C3 C4 8.5(8) . . . . ?
C1 N1 C3 N2 -1.3(5) . . . . ?
O1 N1 C3 N2 -179.7(3) . . . . ?
C1 N1 C3 C4 177.0(4) . . . . ?
O1 N1 C3 C4 -1.4(6) . . . . ?
C8 N3 C4 C5 -0.4(6) . . . . ?
C8 N3 C4 C3 -180.0(3) . . . . ?
N2 C3 C4 N3 175.9(4) . . . . ?
N1 C3 C4 N3 -2.0(6) . . . . ?
N2 C3 C4 C5 -3.7(7) . . . . ?
N1 C3 C4 C5 178.4(4) . . . . ?
N3 C4 C5 C6 1.2(6) . . . . ?
C3 C4 C5 C6 -179.2(4) . . . . ?
C4 C5 C6 C7 -0.7(6) . . . . ?
C5 C6 C7 C9 179.7(4) . . . . ?
C5 C6 C7 C8 -0.6(6) . . . . ?
C4 N3 C8 C12 178.6(4) . . . . ?
C4 N3 C8 C7 -1.0(6) . . . . ?
C6 C7 C8 N3 1.5(6) . . . . ?
C9 C7 C8 N3 -178.8(4) . . . . ?
C6 C7 C8 C12 -178.1(4) . . . . ?
C9 C7 C8 C12 1.5(6) . . . . ?
C6 C7 C9 C10 179.2(4) . . . . ?
C8 C7 C9 C10 -0.4(6) . . . . ?
C7 C9 C10 C11 -1.4(6) . . . . ?
C9 C10 C11 C12 2.2(7) . . . . ?
C10 C11 C12 C8 -1.0(6) . . . . ?
N3 C8 C12 C11 179.5(4) . . . . ?
C7 C8 C12 C11 -0.8(6) . . . . ?
C17 N4 C13 C14 -1.6(6) . . . . ?
Zn1 N4 C13 C14 178.6(3) . . . . ?
C17 N4 C13 C2 -179.8(4) . . . . ?
Zn1 N4 C13 C2 0.4(4) . . . . ?
N2 C2 C13 N4 5.5(5) . . . . ?
C1 C2 C13 N4 -179.0(4) . . . . ?
N2 C2 C13 C14 -172.7(4) . . . . ?
C1 C2 C13 C14 2.9(7) . . . . ?
N4 C13 C14 C15 0.9(7) . . . . ?
C2 C13 C14 C15 178.9(4) . . . . ?
C13 C14 C15 C16 0.3(7) . . . . ?
C14 C15 C16 C17 -0.8(7) . . . . ?
C13 N4 C17 C16 1.1(6) . . . . ?
Zn1 N4 C17 C16 -179.2(3) . . . . ?
C15 C16 C17 N4 0.1(7) . . . . ?
